data_7114598
loop_
_publ_author_name
'Asif Noor'
'Warrick K. C. Lo'
'Stephen C. Moratti'
'James D. Crowley'

_publ_section_title
;
 CuAAC 'click' active-template synthesis of functionalised [2]rotaxanes
 using small exo-substituted macrocycles: how small is too small?
;
_journal_name_full Chem.Commun.
_journal_page_first 7044
_journal_paper_doi 10.1039/C4CC03077J
_journal_volume 50
_journal_year 2014
_chemical_formula_sum 'C28 H25 N O5'
_chemical_formula_weight 455.49
_chemical_name_systematic
;
 ?
;
_space_group_IT_number 14
_symmetry_cell_setting monoclinic
_symmetry_space_group_name_Hall '-P 2yn'
_symmetry_space_group_name_H-M 'P 1 21/n 1'
_atom_sites_solution_hydrogens geom
_atom_sites_solution_primary direct
_atom_sites_solution_secondary difmap
_audit_creation_method SHELXL-97
_cell_angle_alpha 90.00
_cell_angle_beta 103.528(2)
_cell_angle_gamma 90.00
_cell_formula_units_Z 4
_cell_length_a 11.3483(3)
_cell_length_b 13.1679(3)
_cell_length_c 14.9704(3)
_cell_measurement_reflns_used 7974
_cell_measurement_temperature 100.0(1)
_cell_measurement_theta_max 76.5980
_cell_measurement_theta_min 4.4030
_cell_volume 2175.01(9)
_computing_cell_refinement
;
CrysAlisPro, Agilent Technologies,
Version 1.171.36.28 (release 01-02-2013 CrysAlis171 .NET)
(compiled Feb  1 2013,16:14:44)
;
_computing_data_collection
;
CrysAlisPro, Agilent Technologies,
Version 1.171.36.28 (release 01-02-2013 CrysAlis171 .NET)
(compiled Feb  1 2013,16:14:44)
;
_computing_data_reduction
;
CrysAlisPro, Agilent Technologies,
Version 1.171.36.28 (release 01-02-2013 CrysAlis171 .NET)
(compiled Feb  1 2013,16:14:44)
;
_computing_structure_refinement 'SHELXL-97 (Sheldrick, 2008)'
_computing_structure_solution 'SHELXS-97 (Sheldrick, 1990)'
_diffrn_ambient_temperature 100.0(1)
_diffrn_detector_area_resol_mean 5.1725
_diffrn_measured_fraction_theta_full 0.985
_diffrn_measured_fraction_theta_max 0.985
_diffrn_measurement_device_type 'SuperNova, Dual, Cu at zero, Atlas'
_diffrn_measurement_method '\w scans'
_diffrn_radiation_monochromator mirror
_diffrn_radiation_source 'SuperNova (Cu) X-ray Source'
_diffrn_radiation_type CuK\a
_diffrn_radiation_wavelength 1.5418
_diffrn_reflns_av_R_equivalents 0.0361
_diffrn_reflns_av_sigmaI/netI 0.0335
_diffrn_reflns_limit_h_max 13
_diffrn_reflns_limit_h_min -14
_diffrn_reflns_limit_k_max 16
_diffrn_reflns_limit_k_min -16
_diffrn_reflns_limit_l_max 12
_diffrn_reflns_limit_l_min -18
_diffrn_reflns_number 13529
_diffrn_reflns_theta_full 76.84
_diffrn_reflns_theta_max 76.84
_diffrn_reflns_theta_min 4.43
_diffrn_standards_number 14090
_exptl_absorpt_coefficient_mu 0.777
_exptl_absorpt_correction_T_max 1.00000
_exptl_absorpt_correction_T_min 0.64145
_exptl_absorpt_correction_type multi-scan
_exptl_absorpt_process_details
;
CrysAlisPro, Agilent Technologies,
Version 1.171.36.28 (release 01-02-2013 CrysAlis171 .NET)
(compiled Feb  1 2013,16:14:44)
Empirical absorption correction using spherical harmonics,
 implemented in SCALE3 ABSPACK scaling algorithm.
;
_exptl_crystal_colour colorless
_exptl_crystal_density_diffrn 1.391
_exptl_crystal_density_method 'not measured'
_exptl_crystal_description rectangular
_exptl_crystal_F_000 960
_exptl_crystal_size_max 0.24
_exptl_crystal_size_mid 0.21
_exptl_crystal_size_min 0.18
_refine_diff_density_max 0.539
_refine_diff_density_min -0.257
_refine_diff_density_rms 0.056
_refine_ls_extinction_method none
_refine_ls_goodness_of_fit_ref 1.140
_refine_ls_hydrogen_treatment constr
_refine_ls_matrix_type full
_refine_ls_number_parameters 308
_refine_ls_number_reflns 4527
_refine_ls_number_restraints 0
_refine_ls_restrained_S_all 1.140
_refine_ls_R_factor_all 0.0603
_refine_ls_R_factor_gt 0.0464
_refine_ls_shift/su_max 0.000
_refine_ls_shift/su_mean 0.000
_refine_ls_structure_factor_coef Fsqd
_refine_ls_weighting_details 'calc w=1/[\s^2^(Fo^2^)+(0.0376P)^2^+3.3228P] where P=(Fo^2^+2Fc^2^)/3'
_refine_ls_weighting_scheme calc
_refine_ls_wR_factor_gt 0.1338
_refine_ls_wR_factor_ref 0.1385
_reflns_number_gt 3831
_reflns_number_total 4527
_reflns_threshold_expression >2\s(I)
_cod_data_source_file c4cc03077j2.cif
_cod_data_source_block anx_em2
_cod_original_sg_symbol_H-M P2(1)/n
_cod_database_code 7114598

loop_
_symmetry_equiv_pos_as_xyz
'x, y, z'
'-x+1/2, y+1/2, -z+1/2'
'-x, -y, -z'
'x-1/2, -y-1/2, z-1/2'

loop_
_atom_site_label
_atom_site_type_symbol
_atom_site_fract_x
_atom_site_fract_y
_atom_site_fract_z
_atom_site_U_iso_or_equiv
_atom_site_adp_type
_atom_site_occupancy
_atom_site_symmetry_multiplicity
_atom_site_calc_flag
_atom_site_refinement_flags
O2 O 0.69960(15) 1.23764(12) -0.08834(11) 0.0255(4) Uani 1 1 d .
O1 O 0.72484(14) 0.82638(11) 0.20320(10) 0.0194(3) Uani 1 1 d .
O3 O 0.45449(14) 1.19099(12) 0.35542(11) 0.0213(3) Uani 1 1 d .
O4 O 0.25859(14) 1.36992(13) 0.08408(12) 0.0266(4) Uani 1 1 d .
O5 O -0.01992(14) 1.08588(15) 0.18115(12) 0.0299(4) Uani 1 1 d .
H5 H -0.0836 1.0703 0.1423 0.036 Uiso 1 1 calc R
N1 N 0.78298(15) 1.01407(14) 0.04976(12) 0.0163(4) Uani 1 1 d .
C1 C 0.5763(2) 0.93876(17) -0.06871(15) 0.0204(4) Uani 1 1 d .
H1 H 0.5052 0.9132 -0.1092 0.024 Uiso 1 1 calc R
C2 C 0.63229(19) 0.88415(16) 0.00787(14) 0.0175(4) Uani 1 1 d .
H2 H 0.6005 0.8206 0.0210 0.021 Uiso 1 1 calc R
C3 C 0.73594(18) 0.92373(16) 0.06551(14) 0.0155(4) Uani 1 1 d .
C4 C 0.80313(19) 0.86590(17) 0.14905(15) 0.0186(4) Uani 1 1 d .
H4A H 0.8477 0.8089 0.1289 0.022 Uiso 1 1 calc R
H4B H 0.8635 0.9115 0.1877 0.022 Uiso 1 1 calc R
C5 C 0.66933(19) 0.89581(16) 0.24870(14) 0.0168(4) Uani 1 1 d .
C6 C 0.5832(2) 0.85655(17) 0.29226(15) 0.0200(4) Uani 1 1 d .
H6 H 0.5657 0.7859 0.2893 0.024 Uiso 1 1 calc R
C7 C 0.52310(19) 0.92111(18) 0.33991(14) 0.0199(4) Uani 1 1 d .
H7 H 0.4641 0.8941 0.3691 0.024 Uiso 1 1 calc R
C8 C 0.54791(18) 1.02508(17) 0.34574(14) 0.0181(4) Uani 1 1 d .
C9 C 0.63474(19) 1.06278(17) 0.30264(14) 0.0178(4) Uani 1 1 d .
H9 H 0.6532 1.1332 0.3065 0.021 Uiso 1 1 calc R
C10 C 0.69522(19) 0.99934(17) 0.25386(14) 0.0180(4) Uani 1 1 d .
H10 H 0.7538 1.0265 0.2243 0.022 Uiso 1 1 calc R
C11 C 0.4869(2) 1.09529(18) 0.40099(15) 0.0216(5) Uani 1 1 d .
H11A H 0.4129 1.0621 0.4113 0.026 Uiso 1 1 calc R
H11B H 0.5422 1.1076 0.4617 0.026 Uiso 1 1 calc R
C12 C 0.35955(19) 1.27791(17) 0.22225(16) 0.0210(5) Uani 1 1 d .
H12 H 0.4197 1.3290 0.2393 0.025 Uiso 1 1 calc R
C13 C 0.36227(19) 1.19199(17) 0.27719(15) 0.0190(4) Uani 1 1 d .
C14 C 0.27474(19) 1.11682(17) 0.25322(15) 0.0194(4) Uani 1 1 d .
H14 H 0.2780 1.0575 0.2898 0.023 Uiso 1 1 calc R
C15 C 0.18211(19) 1.12987(17) 0.17460(15) 0.0186(4) Uani 1 1 d .
C16 C 0.08262(19) 1.05231(18) 0.14978(16) 0.0215(5) Uani 1 1 d .
H16A H 0.0600 1.0428 0.0823 0.026 Uiso 1 1 calc R
H16B H 0.1111 0.9863 0.1785 0.026 Uiso 1 1 calc R
C17 C 0.17919(19) 1.21471(17) 0.11895(16) 0.0200(4) Uani 1 1 d .
H17 H 0.1164 1.2225 0.0649 0.024 Uiso 1 1 calc R
C18 C 0.26949(19) 1.28856(17) 0.14315(16) 0.0207(5) Uani 1 1 d .
C19 C 0.3650(2) 1.43094(17) 0.08475(18) 0.0245(5) Uani 1 1 d .
H19A H 0.4043 1.4489 0.1490 0.029 Uiso 1 1 calc R
H19B H 0.3395 1.4949 0.0509 0.029 Uiso 1 1 calc R
C20 C 0.45586(19) 1.37782(16) 0.04213(16) 0.0197(4) Uani 1 1 d .
C21 C 0.55476(19) 1.32667(17) 0.09413(15) 0.0196(4) Uani 1 1 d .
H21 H 0.5667 1.3256 0.1591 0.024 Uiso 1 1 calc R
C22 C 0.63756(19) 1.27661(17) 0.05373(15) 0.0198(4) Uani 1 1 d .
H22 H 0.7039 1.2405 0.0906 0.024 Uiso 1 1 calc R
C23 C 0.6217(2) 1.28025(16) -0.04141(15) 0.0194(4) Uani 1 1 d .
C24 C 0.5234(2) 1.33241(17) -0.09468(15) 0.0217(5) Uani 1 1 d .
H24 H 0.5123 1.3352 -0.1595 0.026 Uiso 1 1 calc R
C25 C 0.4422(2) 1.38017(17) -0.05298(16) 0.0218(5) Uani 1 1 d .
H25 H 0.3753 1.4155 -0.0899 0.026 Uiso 1 1 calc R
C26 C 0.7862(2) 1.16618(18) -0.04090(17) 0.0234(5) Uani 1 1 d .
H26A H 0.8284 1.1951 0.0191 0.028 Uiso 1 1 calc R
H26B H 0.8475 1.1536 -0.0770 0.028 Uiso 1 1 calc R
C27 C 0.72755(19) 1.06640(16) -0.02524(14) 0.0174(4) Uani 1 1 d .
C28 C 0.6244(2) 1.03136(17) -0.08642(15) 0.0205(4) Uani 1 1 d .
H28 H 0.5875 1.0699 -0.1392 0.025 Uiso 1 1 calc R

loop_
_atom_site_aniso_label
_atom_site_aniso_U_11
_atom_site_aniso_U_22
_atom_site_aniso_U_33
_atom_site_aniso_U_23
_atom_site_aniso_U_13
_atom_site_aniso_U_12
O2 0.0341(9) 0.0206(8) 0.0258(9) 0.0070(7) 0.0148(7) 0.0036(7)
O1 0.0224(8) 0.0167(7) 0.0187(7) 0.0017(6) 0.0038(6) 0.0012(6)
O3 0.0174(7) 0.0243(8) 0.0214(8) -0.0050(6) 0.0030(6) -0.0007(6)
O4 0.0155(7) 0.0222(8) 0.0409(10) 0.0087(7) 0.0040(7) -0.0002(6)
O5 0.0170(8) 0.0454(11) 0.0290(9) -0.0167(8) 0.0086(7) -0.0116(7)
N1 0.0126(8) 0.0177(9) 0.0188(9) -0.0011(7) 0.0041(7) 0.0004(7)
C1 0.0164(10) 0.0242(11) 0.0192(10) -0.0026(9) 0.0014(8) 0.0008(8)
C2 0.0172(10) 0.0166(10) 0.0186(10) -0.0009(8) 0.0041(8) -0.0013(8)
C3 0.0144(9) 0.0157(10) 0.0178(10) -0.0015(8) 0.0062(8) 0.0013(8)
C4 0.0157(10) 0.0199(10) 0.0194(10) 0.0009(8) 0.0022(8) 0.0035(8)
C5 0.0162(9) 0.0201(10) 0.0111(9) 0.0015(8) -0.0026(8) 0.0021(8)
C6 0.0202(10) 0.0192(10) 0.0180(10) 0.0041(8) -0.0011(9) -0.0034(8)
C7 0.0164(10) 0.0280(12) 0.0132(10) 0.0039(8) -0.0007(8) -0.0048(9)
C8 0.0144(9) 0.0254(11) 0.0119(9) 0.0002(8) -0.0020(8) -0.0001(8)
C9 0.0167(10) 0.0190(10) 0.0156(10) -0.0005(8) -0.0010(8) -0.0021(8)
C10 0.0149(9) 0.0205(10) 0.0179(10) 0.0013(8) 0.0025(8) -0.0027(8)
C11 0.0195(10) 0.0300(12) 0.0140(10) -0.0003(9) 0.0017(8) -0.0006(9)
C12 0.0150(10) 0.0191(11) 0.0304(12) -0.0062(9) 0.0084(9) -0.0032(8)
C13 0.0139(9) 0.0237(11) 0.0202(11) -0.0060(9) 0.0054(8) 0.0013(8)
C14 0.0179(10) 0.0195(10) 0.0227(11) -0.0020(8) 0.0088(9) -0.0006(8)
C15 0.0143(9) 0.0197(10) 0.0232(11) -0.0044(8) 0.0071(8) -0.0002(8)
C16 0.0169(10) 0.0240(11) 0.0234(11) -0.0015(9) 0.0044(9) -0.0029(9)
C17 0.0127(9) 0.0230(11) 0.0234(11) -0.0015(9) 0.0028(8) 0.0016(8)
C18 0.0164(10) 0.0184(10) 0.0285(12) 0.0016(9) 0.0079(9) 0.0030(8)
C19 0.0186(11) 0.0174(10) 0.0376(13) 0.0019(9) 0.0069(10) -0.0021(9)
C20 0.0165(10) 0.0137(10) 0.0275(12) -0.0007(8) 0.0022(9) -0.0041(8)
C21 0.0188(10) 0.0206(11) 0.0173(10) -0.0010(8) -0.0002(8) -0.0053(8)
C22 0.0166(10) 0.0196(10) 0.0213(11) 0.0032(8) 0.0003(9) -0.0009(8)
C23 0.0219(11) 0.0148(10) 0.0221(11) 0.0017(8) 0.0065(9) -0.0033(8)
C24 0.0267(11) 0.0178(10) 0.0177(10) 0.0033(8) -0.0002(9) -0.0067(9)
C25 0.0185(10) 0.0162(10) 0.0262(12) 0.0063(9) -0.0039(9) -0.0028(8)
C26 0.0224(11) 0.0211(11) 0.0295(12) 0.0041(9) 0.0122(10) 0.0011(9)
C27 0.0172(10) 0.0185(10) 0.0186(10) 0.0011(8) 0.0087(8) 0.0015(8)
C28 0.0221(11) 0.0234(11) 0.0160(10) 0.0027(8) 0.0048(9) 0.0047(9)

loop_
_atom_type_symbol
_atom_type_description
_atom_type_scat_dispersion_real
_atom_type_scat_dispersion_imag
_atom_type_scat_source
C C 0.0181 0.0091 'International Tables Vol C Tables 4.2.6.8 and 6.1.1.4'
H H 0.0000 0.0000 'International Tables Vol C Tables 4.2.6.8 and 6.1.1.4'
N N 0.0311 0.0180 'International Tables Vol C Tables 4.2.6.8 and 6.1.1.4'
O O 0.0492 0.0322 'International Tables Vol C Tables 4.2.6.8 and 6.1.1.4'

loop_
_geom_angle_atom_site_label_1
_geom_angle_atom_site_label_2
_geom_angle_atom_site_label_3
_geom_angle
C23 O2 C26 117.85(17)
C5 O1 C4 117.03(16)
C13 O3 C11 118.08(17)
C18 O4 C19 118.55(18)
C27 N1 C3 118.20(18)
C2 C1 C28 119.6(2)
C1 C2 C3 118.7(2)
N1 C3 C2 122.41(19)
N1 C3 C4 116.51(18)
C2 C3 C4 121.08(19)
O1 C4 C3 113.07(17)
O1 C5 C10 124.19(19)
O1 C5 C6 115.90(19)
C10 C5 C6 119.9(2)
C7 C6 C5 119.7(2)
C6 C7 C8 121.1(2)
C9 C8 C7 118.4(2)
C9 C8 C11 120.1(2)
C7 C8 C11 121.5(2)
C8 C9 C10 121.3(2)
C9 C10 C5 119.5(2)
O3 C11 C8 112.01(17)
C18 C12 C13 119.9(2)
O3 C13 C14 124.7(2)
O3 C13 C12 114.65(19)
C14 C13 C12 120.7(2)
C13 C14 C15 118.9(2)
C17 C15 C14 120.9(2)
C17 C15 C16 119.1(2)
C14 C15 C16 120.0(2)
O5 C16 C15 109.40(18)
C15 C17 C18 119.4(2)
O4 C18 C12 124.6(2)
O4 C18 C17 115.1(2)
C12 C18 C17 120.2(2)
O4 C19 C20 113.07(19)
C21 C20 C25 117.8(2)
C21 C20 C19 122.3(2)
C25 C20 C19 119.9(2)
C20 C21 C22 121.8(2)
C21 C22 C23 119.2(2)
O2 C23 C24 115.8(2)
O2 C23 C22 124.4(2)
C24 C23 C22 119.8(2)
C25 C24 C23 119.8(2)
C24 C25 C20 121.7(2)
O2 C26 C27 111.90(18)
N1 C27 C28 122.7(2)
N1 C27 C26 115.96(19)
C28 C27 C26 121.3(2)
C1 C28 C27 118.4(2)

loop_
_geom_bond_atom_site_label_1
_geom_bond_atom_site_label_2
_geom_bond_distance
O2 C23 1.371(3)
O2 C26 1.425(3)
O1 C5 1.377(3)
O1 C4 1.433(3)
O3 C13 1.376(3)
O3 C11 1.439(3)
O4 C18 1.376(3)
O4 C19 1.449(3)
O5 C16 1.423(3)
N1 C27 1.342(3)
N1 C3 1.347(3)
C1 C2 1.376(3)
C1 C28 1.387(3)
C2 C3 1.387(3)
C3 C4 1.510(3)
C5 C10 1.393(3)
C5 C6 1.395(3)
C6 C7 1.387(3)
C7 C8 1.396(3)
C8 C9 1.390(3)
C8 C11 1.512(3)
C9 C10 1.392(3)
C12 C18 1.379(3)
C12 C13 1.395(3)
C13 C14 1.389(3)
C14 C15 1.393(3)
C15 C17 1.389(3)
C15 C16 1.503(3)
C17 C18 1.398(3)
C19 C20 1.506(3)
C20 C21 1.382(3)
C20 C25 1.396(3)
C21 C22 1.396(3)
C22 C23 1.394(3)
C23 C24 1.391(3)
C24 C25 1.380(3)
C26 C27 1.516(3)
C27 C28 1.386(3)
